data_4109700
loop_
_publ_author_name
'Gregory J. McManus'
'John J. Perry'
'Mark Perry'
'Brian D. Wagner'
'Michael J. Zaworotko'

_publ_section_title
;
 Exciplex Fluorescence as a Diagnostic Probe of Structure in Coordination
 Polymers of Zn2+and 4,4'-Bipyridine Containing Intercalated Pyrene and
 Enclathrated Aromatic Solvent Guests
;
_journal_name_full 'Journal of the American Chemical Society'
_journal_page_first 9094
_journal_page_last 9101
_journal_paper_doi 10.1021/ja071271d
_journal_volume 129
_journal_year 2007
_chemical_formula_sum 'C48 H34 Cl4 N6 O6 Zn'
_chemical_formula_weight 997.98
_chemical_name_systematic
; 
 ? 
;
_space_group_IT_number 15
_symmetry_cell_setting monoclinic
_symmetry_space_group_name_Hall '-C 2yc'
_symmetry_space_group_name_H-M 'C 1 2/c 1'
_atom_sites_solution_hydrogens geom
_atom_sites_solution_primary direct
_atom_sites_solution_secondary difmap
_audit_creation_method SHELXL-97
_cell_angle_alpha 90.00
_cell_angle_beta 99.120(2)
_cell_angle_gamma 90.00
_cell_formula_units_Z 4
_cell_length_a 16.5243(17)
_cell_length_b 11.4671(11)
_cell_length_c 22.731(2)
_cell_measurement_temperature 100(2)
_cell_volume 4252.8(7)
_computing_cell_refinement 'Bruker SMART'
_computing_data_collection 'Bruker SMART'
_computing_data_reduction 'Bruker SAINT'
_computing_molecular_graphics 'Bruker SHELXTL'
_computing_publication_material 'Bruker SHELXTL'
_computing_structure_refinement 'SHELXL-97 (Sheldrick, 1997)'
_computing_structure_solution 'SHELXS-97 (Sheldrick, 1990)'
_diffrn_ambient_temperature 100(2)
_diffrn_measured_fraction_theta_full 0.990
_diffrn_measured_fraction_theta_max 0.990
_diffrn_measurement_device_type 'CCD area detector'
_diffrn_measurement_method 'phi and omega scans'
_diffrn_radiation_monochromator graphite
_diffrn_radiation_source 'fine-focus sealed tube'
_diffrn_radiation_type MoK\a
_diffrn_radiation_wavelength 0.71073
_diffrn_reflns_av_R_equivalents 0.0204
_diffrn_reflns_av_sigmaI/netI 0.0308
_diffrn_reflns_limit_h_max 19
_diffrn_reflns_limit_h_min -16
_diffrn_reflns_limit_k_max 13
_diffrn_reflns_limit_k_min -13
_diffrn_reflns_limit_l_max 27
_diffrn_reflns_limit_l_min -20
_diffrn_reflns_number 8253
_diffrn_reflns_theta_full 25.00
_diffrn_reflns_theta_max 25.00
_diffrn_reflns_theta_min 1.81
_exptl_absorpt_coefficient_mu 0.890
_exptl_absorpt_correction_T_max 1.000
_exptl_absorpt_correction_T_min 0.763
_exptl_absorpt_correction_type multi-scan
_exptl_absorpt_process_details 'Saint, 1995, Bruker Axs'
_exptl_crystal_colour yellow
_exptl_crystal_density_diffrn 1.559
_exptl_crystal_description parallelepip
_exptl_crystal_F_000 2040
_exptl_crystal_size_max 0.30
_exptl_crystal_size_mid 0.25
_exptl_crystal_size_min 0.20
_refine_diff_density_max 0.501
_refine_diff_density_min -0.398
_refine_diff_density_rms 0.068
_refine_ls_extinction_method none
_refine_ls_goodness_of_fit_ref 0.806
_refine_ls_hydrogen_treatment constr
_refine_ls_matrix_type full
_refine_ls_number_parameters 296
_refine_ls_number_reflns 3700
_refine_ls_number_restraints 0
_refine_ls_restrained_S_all 0.806
_refine_ls_R_factor_all 0.0374
_refine_ls_R_factor_gt 0.0338
_refine_ls_shift/su_max 0.002
_refine_ls_shift/su_mean 0.000
_refine_ls_structure_factor_coef Fsqd
_refine_ls_weighting_details 'calc w=1/[\s^2^(Fo^2^)+(0.0739P)^2^+13.1476P] where P=(Fo^2^+2Fc^2^)/3'
_refine_ls_weighting_scheme calc
_refine_ls_wR_factor_gt 0.0940
_refine_ls_wR_factor_ref 0.0969
_reflns_number_gt 3345
_reflns_number_total 3700
_reflns_threshold_expression >2sigma(I)
_cod_data_source_file ja071271dsi20070513_114659.cif
_cod_data_source_block jp152
_cod_database_code 4109700

loop_
_symmetry_equiv_pos_as_xyz
'x, y, z'
'-x, y, -z+1/2'
'x+1/2, y+1/2, z'
'-x+1/2, y+1/2, -z+1/2'
'-x, -y, -z'
'x, -y, z-1/2'
'-x+1/2, -y+1/2, -z'
'x+1/2, -y+1/2, z-1/2'

loop_
_atom_site_label
_atom_site_type_symbol
_atom_site_fract_x
_atom_site_fract_y
_atom_site_fract_z
_atom_site_U_iso_or_equiv
_atom_site_adp_type
_atom_site_occupancy
_atom_site_symmetry_multiplicity
_atom_site_calc_flag
_atom_site_refinement_flags
Zn1 Zn 0.0000 0.49292(3) 0.2500 0.01181(12) Uani 1 2 d S
N11 N 0.00254(11) 0.49230(15) 0.15671(8) 0.0132(4) Uani 1 1 d .
C11 C -0.05263(14) 0.4312(2) 0.11936(10) 0.0162(5) Uani 1 1 d .
H11 H -0.0915 0.3852 0.1356 0.019 Uiso 1 1 calc R
C12 C -0.05557(14) 0.4323(2) 0.05827(10) 0.0171(5) Uani 1 1 d .
H12 H -0.0960 0.3879 0.0336 0.020 Uiso 1 1 calc R
C13 C 0.00064(14) 0.49830(18) 0.03274(10) 0.0144(5) Uani 1 1 d .
C14 C 0.05748(14) 0.5616(2) 0.07206(10) 0.0162(5) Uani 1 1 d .
H14 H 0.0972 0.6081 0.0571 0.019 Uiso 1 1 calc R
C15 C 0.05637(13) 0.55725(19) 0.13230(10) 0.0152(5) Uani 1 1 d .
H15 H 0.0954 0.6022 0.1579 0.018 Uiso 1 1 calc R
N21 N 0.0000 0.3043(2) 0.2500 0.0129(5) Uani 1 2 d S
N22 N 0.0000 0.6848(2) 0.2500 0.0145(5) Uani 1 2 d S
C21 C 0.06451(14) 0.2433(2) 0.23751(10) 0.0155(5) Uani 1 1 d .
H21 H 0.1107 0.2850 0.2284 0.019 Uiso 1 1 calc R
C22 C 0.06700(14) 0.1231(2) 0.23721(10) 0.0159(5) Uani 1 1 d .
H22 H 0.1142 0.0838 0.2283 0.019 Uiso 1 1 calc R
C23 C 0.0000 0.0594(3) 0.2500 0.0144(6) Uani 1 2 d S
C24 C 0.07000(14) 0.7462(2) 0.26252(10) 0.0169(5) Uani 1 1 d .
H24 H 0.1201 0.7047 0.2720 0.020 Uiso 1 1 calc R
C25 C 0.07269(14) 0.8667(2) 0.26227(10) 0.0160(5) Uani 1 1 d .
H25 H 0.1238 0.9061 0.2704 0.019 Uiso 1 1 calc R
C26 C 0.0000 0.9300(3) 0.2500 0.0140(6) Uani 1 2 d S
N31 N 0.19758(12) 0.50150(16) 0.25261(9) 0.0178(4) Uani 1 1 d .
O31 O 0.13181(9) 0.49302(13) 0.27541(7) 0.0160(3) Uani 1 1 d .
O32 O 0.21213(11) 0.43001(15) 0.21472(8) 0.0261(4) Uani 1 1 d .
O33 O 0.24542(11) 0.58193(16) 0.26988(8) 0.0295(4) Uani 1 1 d .
C41 C 0.20222(15) 0.9575(2) 0.01631(11) 0.0256(6) Uani 1 1 d .
H41 H 0.1865 1.0290 0.0323 0.031 Uiso 1 1 calc R
C42 C 0.22444(14) 0.8600(2) 0.05571(11) 0.0214(5) Uani 1 1 d .
C43 C 0.22285(15) 0.8665(2) 0.11689(11) 0.0253(6) Uani 1 1 d .
H43 H 0.2069 0.9371 0.1337 0.030 Uiso 1 1 calc R
C44 C 0.24431(15) 0.7707(2) 0.15339(11) 0.0262(6) Uani 1 1 d .
H44 H 0.2421 0.7761 0.1948 0.031 Uiso 1 1 calc R
C45 C 0.26901(15) 0.6672(2) 0.12997(11) 0.0244(5) Uani 1 1 d .
H45 H 0.2840 0.6028 0.1556 0.029 Uiso 1 1 calc R
C46 C 0.27207(14) 0.6566(2) 0.06906(10) 0.0203(5) Uani 1 1 d .
C47 C 0.29662(15) 0.5511(2) 0.04277(11) 0.0252(5) Uani 1 1 d .
H47 H 0.3124 0.4857 0.0676 0.030 Uiso 1 1 calc R
C48 C 0.24916(13) 0.7544(2) 0.03126(10) 0.0179(5) Uani 1 1 d .
Cl51 Cl 0.85065(4) 0.70147(6) 1.08959(3) 0.02977(17) Uani 1 1 d .
Cl52 Cl 1.00576(4) 0.86531(6) 1.09953(3) 0.03188(18) Uani 1 1 d .
C51 C 0.88690(16) 0.7481(2) 1.02610(11) 0.0244(5) Uani 1 1 d .
C52 C 0.95645(16) 0.8187(2) 1.03037(11) 0.0257(6) Uani 1 1 d .
C53 C 0.98603(17) 0.8531(2) 0.97973(12) 0.0292(6) Uani 1 1 d .
H53 H 1.0337 0.9004 0.9826 0.035 Uiso 1 1 calc R
C54 C 0.94527(18) 0.8179(2) 0.92461(12) 0.0313(6) Uani 1 1 d .
H54 H 0.9650 0.8424 0.8896 0.038 Uiso 1 1 calc R
C55 C 0.87694(17) 0.7483(2) 0.91964(12) 0.0315(6) Uani 1 1 d .
H55 H 0.8495 0.7253 0.8815 0.038 Uiso 1 1 calc R
C56 C 0.84819(16) 0.7118(2) 0.97065(12) 0.0278(6) Uani 1 1 d .
H56 H 0.8019 0.6619 0.9676 0.033 Uiso 1 1 calc R

loop_
_atom_site_aniso_label
_atom_site_aniso_U_11
_atom_site_aniso_U_22
_atom_site_aniso_U_33
_atom_site_aniso_U_23
_atom_site_aniso_U_13
_atom_site_aniso_U_12
Zn1 0.0157(2) 0.0097(2) 0.01085(19) 0.000 0.00460(14) 0.000
N11 0.0150(10) 0.0119(9) 0.0135(9) 0.0009(7) 0.0049(7) 0.0022(7)
C11 0.0172(11) 0.0162(12) 0.0166(11) 0.0011(9) 0.0068(9) -0.0026(9)
C12 0.0169(11) 0.0182(12) 0.0164(11) -0.0019(9) 0.0036(9) -0.0021(9)
C13 0.0139(11) 0.0143(12) 0.0159(12) 0.0018(8) 0.0048(9) 0.0026(8)
C14 0.0143(11) 0.0180(12) 0.0170(11) 0.0040(9) 0.0042(9) -0.0017(9)
C15 0.0146(11) 0.0147(11) 0.0162(11) -0.0001(9) 0.0026(8) -0.0006(9)
N21 0.0146(13) 0.0120(13) 0.0123(12) 0.000 0.0029(10) 0.000
N22 0.0173(14) 0.0130(13) 0.0139(13) 0.000 0.0049(10) 0.000
C21 0.0162(11) 0.0154(11) 0.0162(11) -0.0018(9) 0.0067(9) -0.0028(9)
C22 0.0152(11) 0.0154(11) 0.0182(11) -0.0021(9) 0.0064(9) 0.0013(9)
C23 0.0186(16) 0.0132(16) 0.0114(14) 0.000 0.0023(12) 0.000
C24 0.0183(12) 0.0153(11) 0.0174(11) -0.0010(9) 0.0040(9) 0.0029(9)
C25 0.0165(12) 0.0145(12) 0.0171(11) -0.0002(9) 0.0031(9) -0.0020(9)
C26 0.0183(16) 0.0130(16) 0.0114(14) 0.000 0.0040(12) 0.000
N31 0.0164(10) 0.0169(11) 0.0204(10) 0.0079(8) 0.0038(8) 0.0016(8)
O31 0.0118(8) 0.0179(9) 0.0196(8) 0.0035(6) 0.0064(6) 0.0003(6)
O32 0.0315(10) 0.0213(9) 0.0297(10) 0.0008(7) 0.0176(8) 0.0053(8)
O33 0.0205(9) 0.0292(10) 0.0392(11) 0.0013(8) 0.0061(8) -0.0115(8)
C41 0.0246(13) 0.0190(13) 0.0332(14) -0.0032(11) 0.0050(11) -0.0006(10)
C42 0.0157(12) 0.0239(13) 0.0245(13) -0.0036(10) 0.0032(9) -0.0050(10)
C43 0.0204(13) 0.0298(14) 0.0266(13) -0.0100(10) 0.0063(10) -0.0052(11)
C44 0.0211(13) 0.0391(16) 0.0188(12) -0.0047(11) 0.0046(10) -0.0101(11)
C45 0.0208(12) 0.0298(14) 0.0219(12) 0.0044(10) 0.0010(10) -0.0092(11)
C46 0.0146(11) 0.0224(13) 0.0238(12) 0.0007(10) 0.0026(9) -0.0071(9)
C47 0.0235(13) 0.0201(13) 0.0314(14) 0.0045(10) 0.0024(10) -0.0026(10)
C48 0.0125(11) 0.0206(12) 0.0208(12) -0.0014(9) 0.0030(9) -0.0057(9)
Cl51 0.0280(3) 0.0312(4) 0.0301(3) 0.0052(3) 0.0044(3) 0.0022(3)
Cl52 0.0339(4) 0.0332(4) 0.0266(3) -0.0019(3) -0.0009(3) -0.0042(3)
C51 0.0267(13) 0.0204(13) 0.0263(13) 0.0018(10) 0.0045(10) 0.0046(11)
C52 0.0274(14) 0.0193(13) 0.0298(14) -0.0001(10) 0.0029(11) 0.0067(11)
C53 0.0292(14) 0.0257(14) 0.0340(14) -0.0018(11) 0.0089(11) 0.0040(11)
C54 0.0396(16) 0.0270(14) 0.0276(14) -0.0012(11) 0.0061(12) 0.0100(12)
C55 0.0341(15) 0.0326(15) 0.0268(14) -0.0081(11) 0.0015(11) 0.0066(12)
C56 0.0255(14) 0.0225(13) 0.0337(14) -0.0024(11) -0.0005(11) 0.0044(11)

loop_
_atom_type_symbol
_atom_type_description
_atom_type_scat_dispersion_real
_atom_type_scat_dispersion_imag
_atom_type_scat_source
C C 0.0033 0.0016 'International Tables Vol C Tables 4.2.6.8 and 6.1.1.4'
H H 0.0000 0.0000 'International Tables Vol C Tables 4.2.6.8 and 6.1.1.4'
N N 0.0061 0.0033 'International Tables Vol C Tables 4.2.6.8 and 6.1.1.4'
O O 0.0106 0.0060 'International Tables Vol C Tables 4.2.6.8 and 6.1.1.4'
Cl Cl 0.1484 0.1585 'International Tables Vol C Tables 4.2.6.8 and 6.1.1.4'
Zn Zn 0.2839 1.4301 'International Tables Vol C Tables 4.2.6.8 and 6.1.1.4'

loop_
_geom_angle_atom_site_label_1
_geom_angle_atom_site_label_2
_geom_angle_atom_site_label_3
_geom_angle
_geom_angle_site_symmetry_1
_geom_angle_site_symmetry_3
N11 Zn1 N11 179.62(9) 2 .
N11 Zn1 N21 89.81(5) 2 .
N11 Zn1 N21 89.81(5) . .
N11 Zn1 O31 95.05(7) 2 2
N11 Zn1 O31 84.95(7) . 2
N21 Zn1 O31 90.03(4) . 2
N11 Zn1 O31 84.95(7) 2 .
N11 Zn1 O31 95.05(7) . .
N21 Zn1 O31 90.03(4) . .
O31 Zn1 O31 179.94(8) 2 .
N11 Zn1 N22 90.19(5) 2 .
N11 Zn1 N22 90.19(5) . .
N21 Zn1 N22 180.000(1) . .
O31 Zn1 N22 89.97(4) 2 .
O31 Zn1 N22 89.97(4) . .
C11 N11 C15 117.10(19) . .
C11 N11 Zn1 120.94(15) . .
C15 N11 Zn1 121.87(15) . .
N11 C11 C12 123.0(2) . .
N11 C11 H11 118.5 . .
C12 C11 H11 118.5 . .
C11 C12 C13 120.2(2) . .
C11 C12 H12 119.9 . .
C13 C12 H12 119.9 . .
C14 C13 C12 116.2(2) . .
C14 C13 C13 122.0(3) . 5_565
C12 C13 C13 121.8(3) . 5_565
C15 C14 C13 120.4(2) . .
C15 C14 H14 119.8 . .
C13 C14 H14 119.8 . .
N11 C15 C14 123.1(2) . .
N11 C15 H15 118.5 . .
C14 C15 H15 118.5 . .
C21 N21 C21 117.2(3) 2 .
C21 N21 Zn1 121.40(13) 2 .
C21 N21 Zn1 121.40(13) . .
C24 N22 C24 116.9(3) . 2
C24 N22 Zn1 121.56(14) . .
C24 N22 Zn1 121.56(14) 2 .
N21 C21 C22 123.2(2) . .
N21 C21 H21 118.4 . .
C22 C21 H21 118.4 . .
C21 C22 C23 119.8(2) . .
C21 C22 H22 120.1 . .
C23 C22 H22 120.1 . .
C22 C23 C22 116.9(3) 2 .
C22 C23 C26 121.56(14) 2 1_545
C22 C23 C26 121.56(14) . 1_545
N22 C24 C25 123.3(2) . .
N22 C24 H24 118.3 . .
C25 C24 H24 118.3 . .
C24 C25 C26 119.6(2) . .
C24 C25 H25 120.2 . .
C26 C25 H25 120.2 . .
C25 C26 C25 117.2(3) . 2
C25 C26 C23 121.42(14) . 1_565
C25 C26 C23 121.42(14) 2 1_565
O33 N31 O32 121.9(2) . .
O33 N31 O31 117.96(19) . .
O32 N31 O31 120.11(19) . .
N31 O31 Zn1 140.87(14) . .
C47 C41 C42 121.2(2) 7_565 .
C47 C41 H41 119.4 7_565 .
C42 C41 H41 119.4 . .
C43 C42 C48 119.2(2) . .
C43 C42 C41 122.2(2) . .
C48 C42 C41 118.6(2) . .
C44 C43 C42 120.6(2) . .
C44 C43 H43 119.7 . .
C42 C43 H43 119.7 . .
C43 C44 C45 120.6(2) . .
C43 C44 H44 119.7 . .
C45 C44 H44 119.7 . .
C44 C45 C46 120.8(2) . .
C44 C45 H45 119.6 . .
C46 C45 H45 119.6 . .
C45 C46 C48 118.7(2) . .
C45 C46 C47 122.8(2) . .
C48 C46 C47 118.5(2) . .
C41 C47 C46 121.6(2) 7_565 .
C41 C47 H47 119.2 7_565 .
C46 C47 H47 119.2 . .
C42 C48 C46 120.0(2) . .
C42 C48 C48 120.1(3) . 7_565
C46 C48 C48 119.9(3) . 7_565
C56 C51 C52 119.6(2) . .
C56 C51 Cl51 119.7(2) . .
C52 C51 Cl51 120.7(2) . .
C53 C52 C51 120.3(2) . .
C53 C52 Cl52 119.4(2) . .
C51 C52 Cl52 120.3(2) . .
C52 C53 C54 119.1(3) . .
C52 C53 H53 120.5 . .
C54 C53 H53 120.5 . .
C55 C54 C53 121.3(3) . .
C55 C54 H54 119.3 . .
C53 C54 H54 119.3 . .
C54 C55 C56 119.5(2) . .
C54 C55 H55 120.2 . .
C56 C55 H55 120.2 . .
C51 C56 C55 120.1(3) . .
C51 C56 H56 120.0 . .
C55 C56 H56 120.0 . .

loop_
_geom_bond_atom_site_label_1
_geom_bond_atom_site_label_2
_geom_bond_distance
_geom_bond_site_symmetry_2
Zn1 N11 2.1276(18) 2
Zn1 N11 2.1276(18) .
Zn1 N21 2.163(3) .
Zn1 O31 2.1630(16) 2
Zn1 O31 2.1630(16) .
Zn1 N22 2.200(3) .
N11 C11 1.340(3) .
N11 C15 1.346(3) .
C11 C12 1.382(3) .
C11 H11 0.9500 .
C12 C13 1.394(3) .
C12 H12 0.9500 .
C13 C14 1.394(3) .
C13 C13 1.486(4) 5_565
C14 C15 1.373(3) .
C14 H14 0.9500 .
C15 H15 0.9500 .
N21 C21 1.342(3) 2
N21 C21 1.342(3) .
N22 C24 1.346(3) .
N22 C24 1.346(3) 2
C21 C22 1.379(3) .
C21 H21 0.9500 .
C22 C23 1.395(3) .
C22 H22 0.9500 .
C23 C22 1.395(3) 2
C23 C26 1.484(5) 1_545
C24 C25 1.382(3) .
C24 H24 0.9500 .
C25 C26 1.394(3) .
C25 H25 0.9500 .
C26 C25 1.394(3) 2
C26 C23 1.484(5) 1_565
N31 O33 1.237(3) .
N31 O32 1.240(3) .
N31 O31 1.280(3) .
C41 C47 1.350(4) 7_565
C41 C42 1.443(4) .
C41 H41 0.9500 .
C42 C43 1.397(3) .
C42 C48 1.419(3) .
C43 C44 1.388(4) .
C43 H43 0.9500 .
C44 C45 1.389(4) .
C44 H44 0.9500 .
C45 C46 1.399(3) .
C45 H45 0.9500 .
C46 C48 1.426(3) .
C46 C47 1.437(4) .
C47 C41 1.350(4) 7_565
C47 H47 0.9500 .
C48 C48 1.429(5) 7_565
Cl51 C51 1.733(3) .
Cl52 C52 1.736(3) .
C51 C56 1.384(4) .
C51 C52 1.397(4) .
C52 C53 1.378(4) .
C53 C54 1.385(4) .
C53 H53 0.9500 .
C54 C55 1.373(4) .
C54 H54 0.9500 .
C55 C56 1.386(4) .
C55 H55 0.9500 .
C56 H56 0.9500 .

loop_
_geom_hbond_atom_site_label_D
_geom_hbond_atom_site_label_H
_geom_hbond_atom_site_label_A
_geom_hbond_distance_DH
_geom_hbond_distance_HA
_geom_hbond_distance_DA
_geom_hbond_angle_DHA
_geom_hbond_site_symmetry_A
C22 H22 O33 0.95 2.31 3.165(3) 148.8 4_545

loop_
_geom_torsion_atom_site_label_1
_geom_torsion_atom_site_label_2
_geom_torsion_atom_site_label_3
_geom_torsion_atom_site_label_4
_geom_torsion
_geom_torsion_site_symmetry_1
_geom_torsion_site_symmetry_4
N21 Zn1 N11 C11 52.63(16) . .
O31 Zn1 N11 C11 -37.42(16) 2 .
O31 Zn1 N11 C11 142.64(16) . .
N22 Zn1 N11 C11 -127.37(16) . .
N21 Zn1 N11 C15 -130.83(16) . .
O31 Zn1 N11 C15 139.12(17) 2 .
O31 Zn1 N11 C15 -40.81(17) . .
N22 Zn1 N11 C15 49.17(16) . .
C15 N11 C11 C12 0.4(3) . .
Zn1 N11 C11 C12 177.10(17) . .
N11 C11 C12 C13 0.4(4) . .
C11 C12 C13 C14 -0.5(3) . .
C11 C12 C13 C13 -180.0(2) . 5_565
C12 C13 C14 C15 0.0(3) . .
C13 C13 C14 C15 179.4(2) 5_565 .
C11 N11 C15 C14 -1.0(3) . .
Zn1 N11 C15 C14 -177.65(17) . .
C13 C14 C15 N11 0.8(3) . .
N11 Zn1 N21 C21 65.61(12) 2 2
N11 Zn1 N21 C21 -114.39(12) . 2
O31 Zn1 N21 C21 -29.44(12) 2 2
O31 Zn1 N21 C21 150.56(12) . 2
N11 Zn1 N21 C21 -114.39(12) 2 .
N11 Zn1 N21 C21 65.61(12) . .
O31 Zn1 N21 C21 150.56(12) 2 .
O31 Zn1 N21 C21 -29.44(12) . .
N11 Zn1 N22 C24 86.04(12) 2 .
N11 Zn1 N22 C24 -93.96(12) . .
O31 Zn1 N22 C24 -178.91(12) 2 .
O31 Zn1 N22 C24 1.09(12) . .
N11 Zn1 N22 C24 -93.96(12) 2 2
N11 Zn1 N22 C24 86.04(12) . 2
O31 Zn1 N22 C24 1.09(12) 2 2
O31 Zn1 N22 C24 -178.91(12) . 2
C21 N21 C21 C22 -0.19(16) 2 .
Zn1 N21 C21 C22 179.81(16) . .
N21 C21 C22 C23 0.4(3) . .
C21 C22 C23 C22 -0.17(15) . 2
C21 C22 C23 C26 179.83(15) . 1_545
C24 N22 C24 C25 -0.83(16) 2 .
Zn1 N22 C24 C25 179.17(16) . .
N22 C24 C25 C26 1.6(3) . .
C24 C25 C26 C25 -0.77(15) . 2
C24 C25 C26 C23 179.23(15) . 1_565
O33 N31 O31 Zn1 121.0(2) . .
O32 N31 O31 Zn1 -59.5(3) . .
N11 Zn1 O31 N31 -173.3(2) 2 .
N11 Zn1 O31 N31 7.1(2) . .
N21 Zn1 O31 N31 96.9(2) . .
N22 Zn1 O31 N31 -83.1(2) . .
C47 C41 C42 C43 -179.3(2) 7_565 .
C47 C41 C42 C48 1.1(4) 7_565 .
C48 C42 C43 C44 -0.7(3) . .
C41 C42 C43 C44 179.7(2) . .
C42 C43 C44 C45 1.0(4) . .
C43 C44 C45 C46 -0.6(4) . .
C44 C45 C46 C48 -0.1(3) . .
C44 C45 C46 C47 -179.5(2) . .
C45 C46 C47 C41 178.9(2) . 7_565
C48 C46 C47 C41 -0.5(4) . 7_565
C43 C42 C48 C46 -0.1(3) . .
C41 C42 C48 C46 179.5(2) . .
C43 C42 C48 C48 179.7(3) . 7_565
C41 C42 C48 C48 -0.7(4) . 7_565
C45 C46 C48 C42 0.4(3) . .
C47 C46 C48 C42 179.9(2) . .
C45 C46 C48 C48 -179.3(2) . 7_565
C47 C46 C48 C48 0.1(4) . 7_565
C56 C51 C52 C53 0.6(4) . .
Cl51 C51 C52 C53 178.4(2) . .
C56 C51 C52 Cl52 179.89(19) . .
Cl51 C51 C52 Cl52 -2.3(3) . .
C51 C52 C53 C54 0.8(4) . .
Cl52 C52 C53 C54 -178.5(2) . .
C52 C53 C54 C55 -0.9(4) . .
C53 C54 C55 C56 -0.4(4) . .
C52 C51 C56 C55 -1.9(4) . .
Cl51 C51 C56 C55 -179.7(2) . .
C54 C55 C56 C51 1.8(4) . .
